data_1553958
loop_
_publ_author_name
'Krishnan, Jagadeesh'
'Jose, Anu'
'Sasidhar, B. S.'
'Suresh, E.'
'Menon, Rajeev S.'
'Nair, Vijay'

_publ_section_title
;
 An uncommon multicomponent reaction involving nucleophilic heterocyclic
 carbenes: facile synthesis of fully substituted cyclopentanones
;
_journal_issue 7
_journal_name_full 'Organic Chemistry Frontiers'
_journal_page_first 1202
_journal_paper_doi 10.1039/C7QO01051F
_journal_volume 5
_journal_year 2018
_chemical_formula_sum 'C52 H47 N3 O3'
_chemical_formula_weight 761.93
_space_group_IT_number 14
_space_group_name_Hall '-P 2yn'
_space_group_name_H-M_alt 'P 1 21/n 1'
_symmetry_cell_setting monoclinic
_symmetry_space_group_name_H-M 'P 1 21/n 1'
_atom_sites_solution_hydrogens geom
_atom_sites_solution_primary direct
_atom_sites_solution_secondary difmap
_audit_creation_method SHELXL-97
_audit_update_record
;
2017-08-10 deposited with the CCDC.
2018-01-11 downloaded from the CCDC.
;
_cell_angle_alpha 90.00
_cell_angle_beta 101.393(6)
_cell_angle_gamma 90.00
_cell_formula_units_Z 4
_cell_length_a 13.605(3)
_cell_length_b 13.333(3)
_cell_length_c 23.507(6)
_cell_measurement_reflns_used 1741
_cell_measurement_temperature 150(2)
_cell_measurement_theta_max 24.66
_cell_measurement_theta_min 2.22
_cell_volume 4180.0(17)
_computing_cell_refinement 'BRUKER SMART'
_computing_data_collection 'BRUKER SMART'
_computing_data_reduction 'BRUKER SAINT'
_computing_molecular_graphics ORTEP
_computing_structure_refinement 'SHELXL-97 (Sheldrick, 1997)'
_computing_structure_solution 'SHELXS-97 (Sheldrick, 1990)'
_diffrn_ambient_temperature 150(2)
_diffrn_measured_fraction_theta_full 0.993
_diffrn_measured_fraction_theta_max 0.993
_diffrn_measurement_device_type 'BRUKER SMART APEX CCD DIFFRACTOMETER'
_diffrn_measurement_method 'OMEGA-PHI SCAN'
_diffrn_radiation_monochromator graphite
_diffrn_radiation_source 'fine-focus sealed tube'
_diffrn_radiation_type MoK\a
_diffrn_radiation_wavelength 0.71073
_diffrn_reflns_av_R_equivalents 0.0958
_diffrn_reflns_av_sigmaI/netI 0.1437
_diffrn_reflns_limit_h_max 8
_diffrn_reflns_limit_h_min -16
_diffrn_reflns_limit_k_max 15
_diffrn_reflns_limit_k_min -15
_diffrn_reflns_limit_l_max 27
_diffrn_reflns_limit_l_min -24
_diffrn_reflns_number 17563
_diffrn_reflns_theta_full 25.00
_diffrn_reflns_theta_max 25.00
_diffrn_reflns_theta_min 1.61
_exptl_absorpt_coefficient_mu 0.075
_exptl_absorpt_correction_T_max 0.9978
_exptl_absorpt_correction_T_min 0.9874
_exptl_absorpt_correction_type multi-scan
_exptl_absorpt_process_details 'BRUKER SADABS'
_exptl_crystal_colour COLOURLESS
_exptl_crystal_density_diffrn 1.211
_exptl_crystal_density_method 'not measured'
_exptl_crystal_description PLATES
_exptl_crystal_F_000 1616
_exptl_crystal_size_max 0.17
_exptl_crystal_size_mid 0.09
_exptl_crystal_size_min 0.03
_refine_diff_density_max 0.216
_refine_diff_density_min -0.225
_refine_diff_density_rms 0.050
_refine_ls_extinction_method none
_refine_ls_goodness_of_fit_ref 0.999
_refine_ls_hydrogen_treatment mixed
_refine_ls_matrix_type full
_refine_ls_number_parameters 533
_refine_ls_number_reflns 7310
_refine_ls_number_restraints 0
_refine_ls_restrained_S_all 0.999
_refine_ls_R_factor_all 0.1650
_refine_ls_R_factor_gt 0.0784
_refine_ls_shift/su_max 0.000
_refine_ls_shift/su_mean 0.000
_refine_ls_structure_factor_coef Fsqd
_refine_ls_weighting_details 'calc w=1/[\s^2^(Fo^2^)+(0.0566P)^2^+0.0000P] where P=(Fo^2^+2Fc^2^)/3'
_refine_ls_weighting_scheme calc
_refine_ls_wR_factor_gt 0.1391
_refine_ls_wR_factor_ref 0.1724
_reflns_number_gt 3754
_reflns_number_total 7310
_reflns_threshold_expression >2sigma(I)
_cod_data_source_file c7qo01051f2.cif
_cod_data_source_block 786jdkm
_cod_depositor_comments
;
The following automatic conversions were performed:

data item '_exptl_absorpt_correction_type' value 'MULTI-SCAN' was
changed to 'multi-scan' in accordance with the
/home/saulius/struct/COD-crude-data/automatic-downloads/DataCite-retrospective/RSC/depositions/lib/dictionaries/cif_core.dic
dictionary named 'cif_core.dic' version 2.4.2 last updated on
2011-04-26.

data item '_symmetry_cell_setting' value 'MONOCLINIC' was changed to
'monoclinic' in accordance with the
/home/saulius/struct/COD-crude-data/automatic-downloads/DataCite-retrospective/RSC/depositions/lib/dictionaries/cif_core.dic
dictionary named 'cif_core.dic' version 2.4.2 last updated on
2011-04-26.

Automatic conversion script
Id: cif_fix_values 6909 2019-04-08 15:41:33Z antanas 
;
_cod_original_cell_volume 4180.0(18)
_cod_original_sg_symbol_H-M P21/n
_cod_database_code 1553958

loop_
_symmetry_equiv_pos_as_xyz
'x, y, z'
'-x+1/2, y+1/2, -z+1/2'
'-x, -y, -z'
'x-1/2, -y-1/2, z-1/2'

loop_
_atom_site_label
_atom_site_type_symbol
_atom_site_fract_x
_atom_site_fract_y
_atom_site_fract_z
_atom_site_U_iso_or_equiv
_atom_site_adp_type
_atom_site_occupancy
_atom_site_symmetry_multiplicity
_atom_site_calc_flag
_atom_site_refinement_flags
O1 O 0.20076(18) 0.94851(18) 0.18861(10) 0.0293(6) Uani 1 1 d .
O2 O 0.32889(19) 0.70119(19) 0.11167(11) 0.0342(7) Uani 1 1 d .
N1 N 0.1312(2) 0.7156(2) 0.16606(12) 0.0238(7) Uani 1 1 d .
N2 N 0.2579(2) 0.7271(2) 0.23769(12) 0.0246(7) Uani 1 1 d .
N3 N 0.4178(3) 0.7586(3) 0.02190(14) 0.0340(9) Uani 1 1 d .
C22 C 0.2374(3) 0.8744(3) 0.16762(15) 0.0227(9) Uani 1 1 d .
C23 C 0.3017(3) 0.8761(3) 0.12909(15) 0.0210(8) Uani 1 1 d .
C24 C 0.3363(3) 0.9715(3) 0.10481(15) 0.0257(9) Uani 1 1 d .
H24 H 0.2788 1.0167 0.0942 0.031 Uiso 1 1 calc R
C33 C 0.4438(3) 1.1247(3) 0.13529(16) 0.0320(10) Uani 1 1 d .
H33 H 0.4079 1.1576 0.1029 0.038 Uiso 1 1 calc R
C28 C 0.4194(3) 1.0261(3) 0.14589(15) 0.0237(9) Uani 1 1 d .
C31 C 0.5769(3) 1.1280(3) 0.22056(16) 0.0309(10) Uani 1 1 d .
O3 O 0.5733(2) 0.7980(2) 0.00994(12) 0.0513(9) Uani 1 1 d .
C6 C 0.3448(3) 0.7668(3) 0.27715(15) 0.0267(9) Uani 1 1 d .
C7 C 0.2096(3) 0.7733(3) 0.18894(15) 0.0223(9) Uani 1 1 d .
C12 C -0.0231(3) 0.7067(3) 0.01759(17) 0.0338(10) Uani 1 1 d .
H12 H -0.0251 0.6725 -0.0171 0.041 Uiso 1 1 calc R
C29 C 0.4752(3) 0.9791(3) 0.19483(16) 0.0293(10) Uani 1 1 d .
H29 H 0.4608 0.9132 0.2033 0.035 Uiso 1 1 calc R
C11 C 0.0536(3) 0.6851(3) 0.06380(16) 0.0278(9) Uani 1 1 d .
C9 C 0.2095(3) 0.6385(3) 0.24466(16) 0.0291(10) Uani 1 1 d .
H9 H 0.2281 0.5920 0.2743 0.035 Uiso 1 1 calc R
C15 C -0.0191(3) 0.8074(3) 0.12147(17) 0.0300(10) Uani 1 1 d .
C25 C 0.3701(3) 0.9364(3) 0.04855(16) 0.0316(10) Uani 1 1 d .
H25 H 0.4247 0.9795 0.0413 0.038 Uiso 1 1 calc R
C32 C 0.5195(3) 1.1746(3) 0.17153(17) 0.0360(11) Uani 1 1 d .
H32 H 0.5331 1.2409 0.1634 0.043 Uiso 1 1 calc R
C46 C 0.5007(3) 0.7430(3) -0.00064(17) 0.0332(10) Uani 1 1 d .
C10 C 0.0551(3) 0.7380(3) 0.11507(16) 0.0258(9) Uani 1 1 d .
C47 C 0.4931(3) 0.6549(3) -0.04059(17) 0.0335(10) Uani 1 1 d .
C8 C 0.1311(3) 0.6322(3) 0.20085(16) 0.0286(9) Uani 1 1 d .
H8 H 0.0844 0.5805 0.1947 0.034 Uiso 1 1 calc R
C18 C 0.2262(3) 0.8744(3) 0.32148(17) 0.0418(11) Uani 1 1 d .
H18A H 0.1977 0.9137 0.2881 0.063 Uiso 1 1 calc R
H18B H 0.2307 0.9143 0.3559 0.063 Uiso 1 1 calc R
H18C H 0.1844 0.8171 0.3238 0.063 Uiso 1 1 calc R
C27 C 0.3424(3) 0.7919(3) 0.10571(15) 0.0272(9) Uani 1 1 d .
C1 C 0.4397(3) 0.7286(3) 0.27492(15) 0.0298(10) Uani 1 1 d .
C21 C -0.0211(3) 0.8583(3) 0.17827(16) 0.0371(11) Uani 1 1 d .
H21A H -0.0019 0.8113 0.2094 0.056 Uiso 1 1 calc R
H21B H -0.0875 0.8826 0.1783 0.056 Uiso 1 1 calc R
H21C H 0.0250 0.9137 0.1834 0.056 Uiso 1 1 calc R
C26 C 0.4119(3) 0.8310(3) 0.06696(16) 0.0298(10) Uani 1 1 d .
H26 H 0.4791 0.8390 0.0909 0.036 Uiso 1 1 calc R
C5 C 0.3294(3) 0.8398(3) 0.31625(16) 0.0314(10) Uani 1 1 d .
C14 C -0.0933(3) 0.8263(3) 0.07298(18) 0.0361(11) Uani 1 1 d .
H14 H -0.1423 0.8737 0.0757 0.043 Uiso 1 1 calc R
C20 C -0.1787(3) 0.7997(4) -0.03108(18) 0.0537(13) Uani 1 1 d .
H20A H -0.2391 0.8166 -0.0180 0.081 Uiso 1 1 calc R
H20B H -0.1903 0.7419 -0.0558 0.081 Uiso 1 1 calc R
H20C H -0.1586 0.8551 -0.0523 0.081 Uiso 1 1 calc R
C34 C 0.6591(3) 1.1810(3) 0.26030(19) 0.0389(11) Uani 1 1 d .
C3 C 0.5112(3) 0.8471(3) 0.35031(17) 0.0385(11) Uani 1 1 d .
C13 C -0.0973(3) 0.7770(3) 0.02032(18) 0.0388(11) Uani 1 1 d .
C19 C 0.1317(3) 0.6087(3) 0.05652(16) 0.0356(11) Uani 1 1 d .
H19A H 0.0994 0.5504 0.0373 0.053 Uiso 1 1 calc R
H19B H 0.1695 0.5900 0.0939 0.053 Uiso 1 1 calc R
H19C H 0.1759 0.6369 0.0336 0.053 Uiso 1 1 calc R
C4 C 0.4143(3) 0.8788(3) 0.35223(16) 0.0379(11) Uani 1 1 d .
H4 H 0.4061 0.9283 0.3788 0.045 Uiso 1 1 calc R
C40 C 0.2892(3) 0.9315(3) -0.00533(17) 0.0353(10) Uani 1 1 d .
C30 C 0.5522(3) 1.0300(3) 0.23091(16) 0.0334(10) Uani 1 1 d .
H30 H 0.5884 0.9970 0.2632 0.040 Uiso 1 1 calc R
C52 C 0.4044(4) 0.6245(3) -0.07374(18) 0.0490(12) Uani 1 1 d .
H52 H 0.3465 0.6618 -0.0742 0.059 Uiso 1 1 calc R
C16 C 0.4534(3) 0.6407(3) 0.23703(17) 0.0489(12) Uani 1 1 d .
H16A H 0.5220 0.6377 0.2326 0.073 Uiso 1 1 calc R
H16B H 0.4105 0.6485 0.1996 0.073 Uiso 1 1 calc R
H16C H 0.4365 0.5798 0.2547 0.073 Uiso 1 1 calc R
C42 C 0.2424(5) 0.9394(4) -0.10959(19) 0.0683(17) Uani 1 1 d .
H42 H 0.2605 0.9489 -0.1453 0.082 Uiso 1 1 calc R
C2 C 0.5214(3) 0.7715(3) 0.31135(17) 0.0380(11) Uani 1 1 d .
H2 H 0.5854 0.7489 0.3096 0.046 Uiso 1 1 calc R
C41 C 0.3138(4) 0.9467(3) -0.05945(18) 0.0527(13) Uani 1 1 d .
H41 H 0.3796 0.9621 -0.0617 0.063 Uiso 1 1 calc R
C17 C 0.6023(3) 0.8901(4) 0.38918(19) 0.0621(15) Uani 1 1 d .
H17A H 0.6278 0.8430 0.4194 0.093 Uiso 1 1 calc R
H17B H 0.5847 0.9514 0.4061 0.093 Uiso 1 1 calc R
H17C H 0.6529 0.9035 0.3669 0.093 Uiso 1 1 calc R
C48 C 0.5807(3) 0.6009(3) -0.04132(19) 0.0494(13) Uani 1 1 d .
H48 H 0.6417 0.6229 -0.0198 0.059 Uiso 1 1 calc R
C45 C 0.1898(3) 0.9099(3) -0.00392(19) 0.0508(13) Uani 1 1 d .
H45 H 0.1714 0.8996 0.0317 0.061 Uiso 1 1 calc R
C35 C 0.6842(3) 1.1583(3) 0.3193(2) 0.0526(13) Uani 1 1 d .
H35 H 0.6508 1.1066 0.3341 0.063 Uiso 1 1 calc R
C44 C 0.1173(4) 0.9033(4) -0.0546(2) 0.0715(17) Uani 1 1 d .
H44 H 0.0511 0.8890 -0.0528 0.086 Uiso 1 1 calc R
C39 C 0.7116(3) 1.2569(4) 0.2396(2) 0.0618(15) Uani 1 1 d .
H39 H 0.6983 1.2722 0.2003 0.074 Uiso 1 1 calc R
C43 C 0.1443(5) 0.9182(4) -0.1074(2) 0.0744(19) Uani 1 1 d .
H43 H 0.0963 0.9140 -0.1415 0.089 Uiso 1 1 calc R
C37 C 0.8066(4) 1.2880(5) 0.3351(3) 0.079(2) Uani 1 1 d .
H37 H 0.8550 1.3248 0.3600 0.095 Uiso 1 1 calc R
C49 C 0.5762(4) 0.5141(4) -0.0745(2) 0.0613(15) Uani 1 1 d .
H49 H 0.6340 0.4769 -0.0748 0.074 Uiso 1 1 calc R
C50 C 0.4865(5) 0.4839(4) -0.1065(2) 0.0629(15) Uani 1 1 d .
H50 H 0.4837 0.4257 -0.1285 0.076 Uiso 1 1 calc R
C36 C 0.7578(4) 1.2111(4) 0.3562(2) 0.0680(16) Uani 1 1 d .
H36 H 0.7741 1.1944 0.3953 0.082 Uiso 1 1 calc R
C51 C 0.4003(4) 0.5373(4) -0.1071(2) 0.0619(15) Uani 1 1 d .
H51 H 0.3398 0.5158 -0.1295 0.074 Uiso 1 1 calc R
C38 C 0.7844(4) 1.3106(5) 0.2777(3) 0.087(2) Uani 1 1 d .
H38 H 0.8183 1.3626 0.2635 0.104 Uiso 1 1 calc R
H1C H 0.375(3) 0.704(4) 0.0172(19) 0.076(17) Uiso 1 1 d .

loop_
_atom_site_aniso_label
_atom_site_aniso_U_11
_atom_site_aniso_U_22
_atom_site_aniso_U_33
_atom_site_aniso_U_23
_atom_site_aniso_U_13
_atom_site_aniso_U_12
O1 0.0386(16) 0.0172(15) 0.0337(16) -0.0035(12) 0.0108(14) -0.0003(12)
O2 0.0432(17) 0.0196(16) 0.0413(17) 0.0005(13) 0.0120(15) 0.0042(13)
N1 0.0318(19) 0.0177(18) 0.0223(18) 0.0004(14) 0.0063(16) 0.0031(15)
N2 0.0310(19) 0.0195(18) 0.0233(18) 0.0035(15) 0.0048(16) 0.0019(15)
N3 0.034(2) 0.038(2) 0.032(2) -0.0137(17) 0.0110(18) -0.0054(18)
C22 0.023(2) 0.017(2) 0.025(2) -0.0015(18) -0.0026(18) 0.0005(17)
C23 0.023(2) 0.018(2) 0.022(2) -0.0001(17) 0.0043(18) -0.0001(17)
C24 0.028(2) 0.023(2) 0.026(2) 0.0039(18) 0.0060(19) 0.0024(18)
C33 0.036(2) 0.031(3) 0.028(2) 0.0056(19) 0.005(2) -0.002(2)
C28 0.027(2) 0.022(2) 0.025(2) 0.0010(18) 0.0112(19) 0.0002(18)
C31 0.029(2) 0.034(3) 0.031(2) -0.012(2) 0.010(2) -0.006(2)
O3 0.0401(19) 0.060(2) 0.058(2) -0.0159(17) 0.0195(17) -0.0130(17)
C6 0.033(2) 0.023(2) 0.021(2) 0.0081(18) -0.0034(19) -0.0025(19)
C7 0.025(2) 0.022(2) 0.021(2) 0.0008(18) 0.0081(18) 0.0007(18)
C12 0.040(3) 0.030(2) 0.029(2) -0.009(2) 0.003(2) -0.004(2)
C29 0.035(2) 0.020(2) 0.032(2) -0.0014(19) 0.005(2) 0.0004(19)
C11 0.031(2) 0.024(2) 0.025(2) -0.0008(18) -0.001(2) -0.0028(18)
C9 0.040(3) 0.020(2) 0.027(2) 0.0097(18) 0.006(2) 0.0037(19)
C15 0.031(2) 0.023(2) 0.036(2) -0.0002(19) 0.007(2) -0.0035(19)
C25 0.035(2) 0.029(2) 0.032(2) -0.0013(19) 0.011(2) -0.0093(19)
C32 0.041(3) 0.034(3) 0.033(3) 0.000(2) 0.007(2) -0.009(2)
C46 0.033(2) 0.039(3) 0.029(2) 0.007(2) 0.009(2) 0.008(2)
C10 0.027(2) 0.023(2) 0.024(2) 0.0026(18) -0.0017(19) -0.0082(18)
C47 0.049(3) 0.026(2) 0.029(2) 0.0021(19) 0.016(2) 0.003(2)
C8 0.037(2) 0.015(2) 0.034(2) 0.0070(19) 0.008(2) -0.0045(19)
C18 0.050(3) 0.045(3) 0.030(2) -0.006(2) 0.008(2) 0.005(2)
C27 0.025(2) 0.028(3) 0.026(2) 0.0017(19) 0.0001(19) 0.0023(19)
C1 0.035(2) 0.032(3) 0.020(2) 0.0103(18) 0.002(2) 0.009(2)
C21 0.040(3) 0.036(3) 0.036(3) -0.006(2) 0.009(2) 0.002(2)
C26 0.028(2) 0.034(2) 0.027(2) -0.0089(19) 0.004(2) -0.0045(19)
C5 0.044(3) 0.028(2) 0.022(2) 0.0005(18) 0.007(2) -0.002(2)
C14 0.032(3) 0.028(2) 0.049(3) 0.002(2) 0.008(2) 0.0042(19)
C20 0.041(3) 0.066(4) 0.045(3) 0.002(3) -0.012(2) 0.008(3)
C34 0.028(2) 0.044(3) 0.045(3) -0.019(2) 0.007(2) -0.001(2)
C3 0.047(3) 0.037(3) 0.028(3) 0.010(2) -0.002(2) -0.009(2)
C13 0.034(3) 0.039(3) 0.041(3) -0.003(2) 0.001(2) -0.008(2)
C19 0.043(3) 0.038(3) 0.025(2) -0.0023(19) 0.004(2) 0.001(2)
C4 0.057(3) 0.028(2) 0.025(2) 0.0005(19) -0.002(2) -0.001(2)
C40 0.052(3) 0.019(2) 0.032(3) -0.0036(19) 0.002(2) -0.006(2)
C30 0.038(3) 0.029(3) 0.032(2) -0.006(2) 0.002(2) 0.007(2)
C52 0.063(3) 0.041(3) 0.046(3) -0.012(2) 0.018(3) 0.004(3)
C16 0.054(3) 0.050(3) 0.040(3) -0.002(2) 0.004(2) 0.021(2)
C42 0.120(5) 0.052(4) 0.019(3) -0.009(2) -0.019(3) 0.018(4)
C2 0.033(2) 0.049(3) 0.029(2) 0.015(2) -0.001(2) 0.005(2)
C41 0.080(4) 0.046(3) 0.033(3) 0.000(2) 0.013(3) 0.010(3)
C17 0.058(3) 0.073(4) 0.047(3) 0.012(3) -0.013(3) -0.025(3)
C48 0.055(3) 0.046(3) 0.054(3) 0.008(2) 0.028(3) 0.010(2)
C45 0.060(3) 0.051(3) 0.033(3) 0.014(2) -0.013(3) -0.023(3)
C35 0.050(3) 0.045(3) 0.054(3) -0.014(3) -0.012(3) 0.007(2)
C44 0.079(4) 0.051(4) 0.064(4) 0.021(3) -0.034(3) -0.029(3)
C39 0.051(3) 0.082(4) 0.054(3) -0.024(3) 0.016(3) -0.034(3)
C43 0.118(6) 0.029(3) 0.050(4) -0.007(3) -0.047(4) -0.013(3)
C37 0.034(3) 0.103(5) 0.095(5) -0.059(4) -0.001(3) -0.017(3)
C49 0.084(4) 0.041(3) 0.075(4) 0.004(3) 0.055(4) 0.012(3)
C50 0.098(5) 0.047(3) 0.057(3) -0.014(3) 0.048(4) 0.002(3)
C36 0.050(3) 0.068(4) 0.072(4) -0.030(3) -0.024(3) 0.018(3)
C51 0.080(4) 0.054(4) 0.054(3) -0.020(3) 0.019(3) -0.006(3)
C38 0.070(4) 0.113(5) 0.084(5) -0.051(4) 0.029(4) -0.054(4)

loop_
_atom_type_symbol
_atom_type_description
_atom_type_scat_dispersion_real
_atom_type_scat_dispersion_imag
_atom_type_scat_source
C C 0.0033 0.0016 'International Tables Vol C Tables 4.2.6.8 and 6.1.1.4'
H H 0.0000 0.0000 'International Tables Vol C Tables 4.2.6.8 and 6.1.1.4'
N N 0.0061 0.0033 'International Tables Vol C Tables 4.2.6.8 and 6.1.1.4'
O O 0.0106 0.0060 'International Tables Vol C Tables 4.2.6.8 and 6.1.1.4'

loop_
_geom_angle_atom_site_label_1
_geom_angle_atom_site_label_2
_geom_angle_atom_site_label_3
_geom_angle
C7 N1 C8 108.6(3)
C7 N1 C10 126.5(3)
C8 N1 C10 124.8(3)
C7 N2 C9 109.1(3)
C7 N2 C6 125.1(3)
C9 N2 C6 125.8(3)
C46 N3 C26 124.1(4)
C46 N3 H1C 113(3)
C26 N3 H1C 119(3)
O1 C22 C23 126.8(3)
O1 C22 C7 115.4(3)
C23 C22 C7 117.8(3)
C22 C23 C27 126.3(3)
C22 C23 C24 123.3(3)
C27 C23 C24 110.4(3)
C23 C24 C28 114.4(3)
C23 C24 C25 103.6(3)
C28 C24 C25 112.1(3)
C23 C24 H24 108.9
C28 C24 H24 108.9
C25 C24 H24 108.9
C32 C33 C28 121.6(4)
C32 C33 H33 119.2
C28 C33 H33 119.2
C33 C28 C29 117.5(4)
C33 C28 C24 120.9(3)
C29 C28 C24 121.6(3)
C30 C31 C32 116.6(4)
C30 C31 C34 121.2(4)
C32 C31 C34 122.2(4)
C5 C6 C1 122.9(4)
C5 C6 N2 118.1(3)
C1 C6 N2 119.0(3)
N1 C7 N2 107.1(3)
N1 C7 C22 127.6(3)
N2 C7 C22 125.1(3)
C11 C12 C13 123.2(4)
C11 C12 H12 118.4
C13 C12 H12 118.4
C30 C29 C28 120.4(4)
C30 C29 H29 119.8
C28 C29 H29 119.8
C12 C11 C10 117.1(3)
C12 C11 C19 119.5(3)
C10 C11 C19 123.4(3)
C8 C9 N2 106.9(3)
C8 C9 H9 126.5
N2 C9 H9 126.5
C14 C15 C10 117.0(4)
C14 C15 C21 120.7(4)
C10 C15 C21 122.3(4)
C40 C25 C26 111.4(3)
C40 C25 C24 116.0(3)
C26 C25 C24 100.9(3)
C40 C25 H25 109.4
C26 C25 H25 109.4
C24 C25 H25 109.4
C33 C32 C31 121.5(4)
C33 C32 H32 119.2
C31 C32 H32 119.2
O3 C46 N3 122.2(4)
O3 C46 C47 123.8(4)
N3 C46 C47 114.0(4)
C11 C10 C15 122.7(4)
C11 C10 N1 119.8(3)
C15 C10 N1 117.3(3)
C52 C47 C48 120.1(4)
C52 C47 C46 122.5(4)
C48 C47 C46 117.3(4)
C9 C8 N1 108.2(3)
C9 C8 H8 125.9
N1 C8 H8 125.9
C5 C18 H18A 109.5
C5 C18 H18B 109.5
H18A C18 H18B 109.5
C5 C18 H18C 109.5
H18A C18 H18C 109.5
H18B C18 H18C 109.5
O2 C27 C23 131.0(3)
O2 C27 C26 121.7(3)
C23 C27 C26 107.3(3)
C2 C1 C6 117.4(4)
C2 C1 C16 120.6(4)
C6 C1 C16 121.9(4)
C15 C21 H21A 109.5
C15 C21 H21B 109.5
H21A C21 H21B 109.5
C15 C21 H21C 109.5
H21A C21 H21C 109.5
H21B C21 H21C 109.5
N3 C26 C27 109.8(3)
N3 C26 C25 118.2(3)
C27 C26 C25 103.9(3)
N3 C26 H26 108.2
C27 C26 H26 108.2
C25 C26 H26 108.2
C6 C5 C4 116.8(4)
C6 C5 C18 122.4(4)
C4 C5 C18 120.8(4)
C15 C14 C13 122.6(4)
C15 C14 H14 118.7
C13 C14 H14 118.7
C13 C20 H20A 109.5
C13 C20 H20B 109.5
H20A C20 H20B 109.5
C13 C20 H20C 109.5
H20A C20 H20C 109.5
H20B C20 H20C 109.5
C39 C34 C35 117.9(4)
C39 C34 C31 120.3(4)
C35 C34 C31 121.8(4)
C2 C3 C4 117.5(4)
C2 C3 C17 120.0(4)
C4 C3 C17 122.5(4)
C12 C13 C14 117.3(4)
C12 C13 C20 121.8(4)
C14 C13 C20 120.9(4)
C11 C19 H19A 109.5
C11 C19 H19B 109.5
H19A C19 H19B 109.5
C11 C19 H19C 109.5
H19A C19 H19C 109.5
H19B C19 H19C 109.5
C5 C4 C3 123.0(4)
C5 C4 H4 118.5
C3 C4 H4 118.5
C45 C40 C41 117.6(4)
C45 C40 C25 122.8(4)
C41 C40 C25 119.6(4)
C31 C30 C29 122.3(4)
C31 C30 H30 118.8
C29 C30 H30 118.8
C47 C52 C51 120.1(5)
C47 C52 H52 119.9
C51 C52 H52 119.9
C1 C16 H16A 109.5
C1 C16 H16B 109.5
H16A C16 H16B 109.5
C1 C16 H16C 109.5
H16A C16 H16C 109.5
H16B C16 H16C 109.5
C43 C42 C41 120.6(5)
C43 C42 H42 119.7
C41 C42 H42 119.7
C1 C2 C3 122.4(4)
C1 C2 H2 118.8
C3 C2 H2 118.8
C42 C41 C40 121.0(5)
C42 C41 H41 119.5
C40 C41 H41 119.5
C3 C17 H17A 109.5
C3 C17 H17B 109.5
H17A C17 H17B 109.5
C3 C17 H17C 109.5
H17A C17 H17C 109.5
H17B C17 H17C 109.5
C49 C48 C47 119.6(5)
C49 C48 H48 120.2
C47 C48 H48 120.2
C40 C45 C44 121.5(5)
C40 C45 H45 119.3
C44 C45 H45 119.3
C36 C35 C34 121.2(5)
C36 C35 H35 119.4
C34 C35 H35 119.4
C43 C44 C45 119.5(5)
C43 C44 H44 120.2
C45 C44 H44 120.2
C34 C39 C38 120.1(5)
C34 C39 H39 119.9
C38 C39 H39 119.9
C42 C43 C44 119.8(5)
C42 C43 H43 120.1
C44 C43 H43 120.1
C38 C37 C36 119.9(5)
C38 C37 H37 120.1
C36 C37 H37 120.1
C50 C49 C48 119.4(5)
C50 C49 H49 120.3
C48 C49 H49 120.3
C49 C50 C51 121.6(5)
C49 C50 H50 119.2
C51 C50 H50 119.2
C37 C36 C35 119.9(5)
C37 C36 H36 120.0
C35 C36 H36 120.0
C50 C51 C52 119.1(5)
C50 C51 H51 120.4
C52 C51 H51 120.4
C37 C38 C39 121.0(6)
C37 C38 H38 119.5
C39 C38 H38 119.5

loop_
_geom_bond_atom_site_label_1
_geom_bond_atom_site_label_2
_geom_bond_distance
O1 C22 1.252(4)
O2 C27 1.235(4)
N1 C7 1.339(4)
N1 C8 1.380(4)
N1 C10 1.452(4)
N2 C7 1.351(4)
N2 C9 1.378(4)
N2 C6 1.450(4)
N3 C46 1.354(5)
N3 C26 1.447(4)
N3 H1C 0.92(4)
C22 C23 1.378(5)
C22 C7 1.511(5)
C23 C27 1.411(5)
C23 C24 1.507(5)
C24 C28 1.520(5)
C24 C25 1.556(5)
C24 H24 0.9800
C33 C32 1.372(5)
C33 C28 1.390(5)
C33 H33 0.9300
C28 C29 1.396(5)
C31 C30 1.383(5)
C31 C32 1.403(5)
C31 C34 1.487(5)
O3 C46 1.217(4)
C6 C5 1.383(5)
C6 C1 1.399(5)
C12 C11 1.379(5)
C12 C13 1.388(5)
C12 H12 0.9300
C29 C30 1.387(5)
C29 H29 0.9300
C11 C10 1.393(5)
C11 C19 1.506(5)
C9 C8 1.331(5)
C9 H9 0.9300
C15 C14 1.388(5)
C15 C10 1.400(5)
C15 C21 1.502(5)
C25 C40 1.506(5)
C25 C26 1.545(5)
C25 H25 0.9800
C32 H32 0.9300
C46 C47 1.494(5)
C47 C52 1.362(5)
C47 C48 1.396(5)
C8 H8 0.9300
C18 C5 1.505(5)
C18 H18A 0.9600
C18 H18B 0.9600
C18 H18C 0.9600
C27 C26 1.529(5)
C1 C2 1.386(5)
C1 C16 1.506(5)
C21 H21A 0.9600
C21 H21B 0.9600
C21 H21C 0.9600
C26 H26 0.9800
C5 C4 1.391(5)
C14 C13 1.393(5)
C14 H14 0.9300
C20 C13 1.500(5)
C20 H20A 0.9600
C20 H20B 0.9600
C20 H20C 0.9600
C34 C39 1.381(6)
C34 C35 1.395(6)
C3 C2 1.387(5)
C3 C4 1.393(5)
C3 C17 1.502(5)
C19 H19A 0.9600
C19 H19B 0.9600
C19 H19C 0.9600
C4 H4 0.9300
C40 C45 1.389(6)
C40 C41 1.393(5)
C30 H30 0.9300
C52 C51 1.397(6)
C52 H52 0.9300
C16 H16A 0.9600
C16 H16B 0.9600
C16 H16C 0.9600
C42 C43 1.375(7)
C42 C41 1.375(6)
C42 H42 0.9300
C2 H2 0.9300
C41 H41 0.9300
C17 H17A 0.9600
C17 H17B 0.9600
C17 H17C 0.9600
C48 C49 1.390(6)
C48 H48 0.9300
C45 C44 1.391(6)
C45 H45 0.9300
C35 C36 1.381(6)
C35 H35 0.9300
C44 C43 1.377(7)
C44 H44 0.9300
C39 C38 1.395(6)
C39 H39 0.9300
C43 H43 0.9300
C37 C38 1.357(7)
C37 C36 1.368(7)
C37 H37 0.9300
C49 C50 1.363(6)
C49 H49 0.9300
C50 C51 1.369(6)
C50 H50 0.9300
C36 H36 0.9300
C51 H51 0.9300
C38 H38 0.9300
